data_7025205
loop_
_publ_author_name
'Lee, David K. Y.'
'Jackson, Anne-Martine S'
'Fushimi, Toshiki'
'Yennawar, Hemant'
'Allcock, Harry R.'

_publ_section_title
;
 Synthesis and inclusion behavior of cyclotriphosphazene molecules with
 asymmetric spiro rings.
;
_journal_issue 22
_journal_name_full 'Dalton transactions (Cambridge, England : 2003)'
_journal_page_first 5341
_journal_page_last 5348
_journal_paper_doi 10.1039/b925734a
_journal_volume 39
_journal_year 2010
_chemical_absolute_configuration ad
_chemical_formula_moiety '2(C12 H27 N6 O3 P3), C6 H6'
_chemical_formula_sum 'C15 H30 N6 O3 P3'
_chemical_formula_weight 435.38
_chemical_name_common 'Phosphazene 2 with Benzene inclusion'
_chemical_name_systematic
;
Phosphazene 2 with Benzene inclusion
;
_space_group_IT_number 1
_symmetry_cell_setting triclinic
_symmetry_space_group_name_Hall 'P 1'
_symmetry_space_group_name_H-M 'P 1'
_atom_sites_solution_hydrogens geom
_atom_sites_solution_primary direct
_atom_sites_solution_secondary difmap
_audit_creation_method SHELXL-97
_cell_angle_alpha 89.045(15)
_cell_angle_beta 81.827(15)
_cell_angle_gamma 88.721(15)
_cell_formula_units_Z 4
_cell_length_a 10.301(9)
_cell_length_b 13.723(12)
_cell_length_c 14.960(13)
_cell_measurement_reflns_used 3205
_cell_measurement_temperature 133(2)
_cell_measurement_theta_max 26.244
_cell_measurement_theta_min 2.259
_cell_volume 2093(3)
_computing_cell_refinement 'Bruker SMART'
_computing_data_collection 'Bruker SMART'
_computing_data_reduction 'Bruker SAINT'
_computing_molecular_graphics 'Bruker SHELXTL'
_computing_publication_material 'Bruker SHELXTL'
_computing_structure_refinement 'SHELXL-97 (Sheldrick, 1997)'
_computing_structure_solution 'SHELXS-97 (Sheldrick, 1990)'
_diffrn_ambient_temperature 133(2)
_diffrn_measured_fraction_theta_full 0.949
_diffrn_measured_fraction_theta_max 0.949
_diffrn_measurement_device_type 'CCD area detector'
_diffrn_measurement_method 'phi and omega scans'
_diffrn_radiation_monochromator graphite
_diffrn_radiation_source 'fine-focus sealed tube'
_diffrn_radiation_type MoK\a
_diffrn_radiation_wavelength 0.71073
_diffrn_reflns_av_R_equivalents 0.0356
_diffrn_reflns_av_sigmaI/netI 0.1150
_diffrn_reflns_limit_h_max 13
_diffrn_reflns_limit_h_min -13
_diffrn_reflns_limit_k_max 18
_diffrn_reflns_limit_k_min -18
_diffrn_reflns_limit_l_max 19
_diffrn_reflns_limit_l_min -19
_diffrn_reflns_number 19196
_diffrn_reflns_theta_full 28.46
_diffrn_reflns_theta_max 28.46
_diffrn_reflns_theta_min 2.00
_exptl_absorpt_coefficient_mu 0.313
_exptl_absorpt_correction_T_max 0.970
_exptl_absorpt_correction_T_min 0.961
_exptl_absorpt_correction_type empirical
_exptl_absorpt_process_details SADABS
_exptl_crystal_colour colorless
_exptl_crystal_density_diffrn 1.382
_exptl_crystal_density_method 'not measured'
_exptl_crystal_description cubical
_exptl_crystal_F_000 924
_exptl_crystal_size_max 0.11
_exptl_crystal_size_mid 0.10
_exptl_crystal_size_min 0.09
_refine_diff_density_max 0.713
_refine_diff_density_min -0.707
_refine_diff_density_rms 0.092
_refine_ls_abs_structure_details 'Flack H D (1983), Acta Cryst. A39, 876-881'
_refine_ls_abs_structure_Flack 0.11(12)
_refine_ls_extinction_method none
_refine_ls_goodness_of_fit_ref 1.036
_refine_ls_hydrogen_treatment noref
_refine_ls_matrix_type full
_refine_ls_number_parameters 985
_refine_ls_number_reflns 16021
_refine_ls_number_restraints 1692
_refine_ls_restrained_S_all 1.001
_refine_ls_R_factor_all 0.1272
_refine_ls_R_factor_gt 0.0877
_refine_ls_shift/su_max 2.465
_refine_ls_shift/su_mean 0.014
_refine_ls_structure_factor_coef Fsqd
_refine_ls_weighting_details 'calc w=1/[\s^2^(Fo^2^)+(0.0991P)^2^+0.7099P] where P=(Fo^2^+2Fc^2^)/3'
_refine_ls_weighting_scheme calc
_refine_ls_wR_factor_gt 0.1964
_refine_ls_wR_factor_ref 0.2173
_reflns_number_gt 10351
_reflns_number_total 16021
_reflns_threshold_expression >2sigma(I)
_cod_data_source_file b925734a.txt
_cod_data_source_block dkl5s
_cod_depositor_comments
;
The following automatic conversions were performed:

'_symmetry_cell_setting' value 'Triclinic' changed to 'triclinic'
according to /home/saulius/struct/CIF-dictionaries/cif_core.dic
dictionary named 'cif_core.dic' version 2.4.2 from 2011-04-26.

Automatic conversion script
Id: cif_fix_values 1891 2012-01-12 08:04:46Z andrius 
;
_cod_original_sg_symbol_H-M P1
_cod_database_code 7025205

loop_
_symmetry_equiv_pos_as_xyz
'x, y, z'

loop_
_atom_site_label
_atom_site_type_symbol
_atom_site_fract_x
_atom_site_fract_y
_atom_site_fract_z
_atom_site_U_iso_or_equiv
_atom_site_adp_type
_atom_site_occupancy
_atom_site_symmetry_multiplicity
_atom_site_calc_flag
_atom_site_refinement_flags
C1 C 0.0534(11) 0.0733(7) 0.1006(7) 0.066(3) Uani 1 1 d U
H1A H 0.0735 0.0308 0.0474 0.080 Uiso 1 1 calc R
H1B H -0.0353 0.0580 0.1317 0.080 Uiso 1 1 calc R
C2 C 0.1545(8) 0.0569(6) 0.1642(6) 0.0479(19) Uani 1 1 d DU
H2 H 0.1219 0.0058 0.2099 0.057 Uiso 1 1 calc R
C3 C 0.2853(10) 0.0260(8) 0.1189(7) 0.085(3) Uani 1 1 d DU
H3A H 0.2703 -0.0060 0.0626 0.102 Uiso 1 1 calc R
H3B H 0.3323 0.0867 0.1002 0.102 Uiso 1 1 calc R
C4 C 0.3662(15) -0.0285(15) 0.1532(15) 0.256(14) Uani 1 1 d DU
H4A H 0.3427 -0.0304 0.2190 0.384 Uiso 1 1 calc R
H4B H 0.4547 -0.0028 0.1377 0.384 Uiso 1 1 calc R
H4C H 0.3640 -0.0945 0.1295 0.384 Uiso 1 1 calc R
C5 C 0.3571(9) 0.4923(8) -0.0452(6) 0.067(3) Uani 1 1 d U
H5A H 0.3489 0.5476 -0.0876 0.081 Uiso 1 1 calc R
H5B H 0.4076 0.4389 -0.0788 0.081 Uiso 1 1 calc R
C6 C 0.4286(8) 0.5251(6) 0.0341(6) 0.0476(19) Uani 1 1 d U
H6 H 0.5248 0.5104 0.0196 0.057 Uiso 1 1 calc R
C7 C 0.4066(7) 0.6320(6) 0.0559(7) 0.056(2) Uani 1 1 d U
H7A H 0.4346 0.6712 0.0007 0.067 Uiso 1 1 calc R
H7B H 0.3115 0.6445 0.0740 0.067 Uiso 1 1 calc R
C8 C 0.4786(9) 0.6653(7) 0.1295(7) 0.065(2) Uani 1 1 d U
H8A H 0.4468 0.6304 0.1857 0.097 Uiso 1 1 calc R
H8B H 0.4635 0.7355 0.1380 0.097 Uiso 1 1 calc R
H8C H 0.5727 0.6518 0.1129 0.097 Uiso 1 1 calc R
C9 C -0.2327(14) 0.5123(11) 0.2193(9) 0.122(5) Uani 1 1 d U
H9A H -0.3173 0.4785 0.2322 0.146 Uiso 1 1 calc R
H9B H -0.2486 0.5765 0.1914 0.146 Uiso 1 1 calc R
C10 C -0.1757(9) 0.5259(7) 0.3065(9) 0.083(3) Uani 1 1 d U
H10 H -0.1439 0.5940 0.3084 0.100 Uiso 1 1 calc R
C11 C -0.2796(14) 0.5109(16) 0.3791(10) 0.156(7) Uani 1 1 d U
H11A H -0.3622 0.5444 0.3682 0.187 Uiso 1 1 calc R
H11B H -0.2955 0.4409 0.3921 0.187 Uiso 1 1 calc R
C12 C -0.225(2) 0.553(2) 0.4436(17) 0.303(16) Uani 1 1 d U
H12A H -0.1868 0.6153 0.4206 0.454 Uiso 1 1 calc R
H12B H -0.1553 0.5104 0.4616 0.454 Uiso 1 1 calc R
H12C H -0.2914 0.5655 0.4960 0.454 Uiso 1 1 calc R
C13 C 0.6435(8) 0.2315(6) 0.2660(6) 0.0467(19) Uani 1 1 d U
H13A H 0.6507 0.1601 0.2757 0.056 Uiso 1 1 calc R
H13B H 0.7312 0.2596 0.2657 0.056 Uiso 1 1 calc R
C14 C 0.5937(7) 0.2536(6) 0.1769(5) 0.0416(17) Uani 1 1 d DU
H14 H 0.6228 0.3201 0.1555 0.050 Uiso 1 1 calc R
C15 C 0.6345(7) 0.1822(6) 0.1016(6) 0.0484(19) Uani 1 1 d DU
H15A H 0.7311 0.1829 0.0859 0.058 Uiso 1 1 calc R
H15B H 0.6101 0.1158 0.1238 0.058 Uiso 1 1 calc R
C16 C 0.5765(8) 0.2025(7) 0.0219(6) 0.056(2) Uani 1 1 d DU
H16A H 0.4809 0.1981 0.0359 0.084 Uiso 1 1 calc R
H16B H 0.6094 0.1551 -0.0246 0.084 Uiso 1 1 calc R
H16C H 0.5994 0.2684 -0.0004 0.084 Uiso 1 1 calc R
C17 C 0.2996(11) 0.6417(6) 0.4326(7) 0.065(3) Uani 1 1 d U
H17A H 0.3785 0.6790 0.4088 0.078 Uiso 1 1 calc R
H17B H 0.2645 0.6673 0.4929 0.078 Uiso 1 1 calc R
C18 C 0.1988(10) 0.6543(5) 0.3707(6) 0.052(2) Uani 1 1 d U
H18 H 0.1098 0.6443 0.4057 0.062 Uiso 1 1 calc R
C19 C 0.1992(10) 0.7499(6) 0.3206(6) 0.059(2) Uani 1 1 d U
H19A H 0.2889 0.7609 0.2890 0.071 Uiso 1 1 calc R
H19B H 0.1779 0.8025 0.3650 0.071 Uiso 1 1 calc R
C20 C 0.1046(11) 0.7576(6) 0.2525(7) 0.068(3) Uani 1 1 d U
H20A H 0.1307 0.7107 0.2042 0.102 Uiso 1 1 calc R
H20B H 0.1058 0.8237 0.2267 0.102 Uiso 1 1 calc R
H20C H 0.0160 0.7433 0.2822 0.102 Uiso 1 1 calc R
C21 C 0.0716(11) 0.2123(7) 0.5607(6) 0.066(2) Uani 1 1 d U
H21A H 0.0207 0.2497 0.6104 0.079 Uiso 1 1 calc R
H21B H 0.1017 0.1503 0.5865 0.079 Uiso 1 1 calc R
C22 C -0.0128(9) 0.1913(6) 0.4931(6) 0.055(2) Uani 1 1 d DU
H22 H -0.0024 0.1208 0.4770 0.066 Uiso 1 1 calc R
C23 C -0.1509(11) 0.2132(13) 0.5245(9) 0.130(6) Uani 1 1 d DU
H23A H -0.1845 0.1570 0.5626 0.156 Uiso 1 1 calc R
H23B H -0.1528 0.2694 0.5654 0.156 Uiso 1 1 calc R
C24 C -0.2365(14) 0.233(2) 0.4716(14) 0.293(16) Uani 1 1 d DU
H24A H -0.2715 0.1718 0.4526 0.439 Uiso 1 1 calc R
H24B H -0.1950 0.2686 0.4183 0.439 Uiso 1 1 calc R
H24C H -0.3081 0.2725 0.5035 0.439 Uiso 1 1 calc R
C25 C -0.3057(7) 1.0184(5) 0.7439(5) 0.0332(16) Uani 1 1 d U
H25A H -0.3993 1.0005 0.7539 0.040 Uiso 1 1 calc R
H25B H -0.2994 1.0863 0.7206 0.040 Uiso 1 1 calc R
C26 C -0.2476(6) 1.0092(5) 0.8324(5) 0.0300(15) Uani 1 1 d U
H26 H -0.2455 1.0754 0.8591 0.036 Uiso 1 1 calc R
C27 C -0.3203(7) 0.9417(6) 0.9017(5) 0.0413(17) Uani 1 1 d U
H27A H -0.3182 0.8754 0.8765 0.050 Uiso 1 1 calc R
H27B H -0.4133 0.9638 0.9139 0.050 Uiso 1 1 calc R
C28 C -0.2643(8) 0.9371(6) 0.9896(6) 0.054(2) Uani 1 1 d U
H28A H -0.1729 0.9137 0.9783 0.081 Uiso 1 1 calc R
H28B H -0.3156 0.8923 1.0316 0.081 Uiso 1 1 calc R
H28C H -0.2680 1.0022 1.0158 0.081 Uiso 1 1 calc R
C29 C -0.0333(7) 0.5740(5) 0.6000(6) 0.045(2) Uani 1 1 d U
H29A H 0.0326 0.5504 0.5499 0.054 Uiso 1 1 calc R
H29B H -0.1138 0.5356 0.6010 0.054 Uiso 1 1 calc R
C30 C 0.0194(7) 0.5616(5) 0.6886(6) 0.0379(17) Uani 1 1 d U
H30 H -0.0559 0.5609 0.7388 0.045 Uiso 1 1 calc R
C31 C 0.1027(8) 0.4739(5) 0.6967(6) 0.0405(17) Uani 1 1 d U
H31A H 0.1802 0.4770 0.6494 0.049 Uiso 1 1 calc R
H31B H 0.0527 0.4157 0.6854 0.049 Uiso 1 1 calc R
C32 C 0.1493(9) 0.4619(6) 0.7876(6) 0.057(2) Uani 1 1 d U
H32A H 0.2070 0.5156 0.7967 0.085 Uiso 1 1 calc R
H32B H 0.1976 0.3997 0.7898 0.085 Uiso 1 1 calc R
H32C H 0.0735 0.4624 0.8353 0.085 Uiso 1 1 calc R
C33 C 0.2448(8) 0.9897(6) 0.4240(5) 0.0398(17) Uani 1 1 d U
H33A H 0.2374 1.0615 0.4181 0.048 Uiso 1 1 calc R
H33B H 0.2670 0.9622 0.3629 0.048 Uiso 1 1 calc R
C34 C 0.3504(7) 0.9619(5) 0.4816(5) 0.0358(15) Uani 1 1 d U
H34 H 0.3818 0.8937 0.4672 0.043 Uiso 1 1 calc R
C35 C 0.4661(9) 1.0272(7) 0.4727(6) 0.056(2) Uani 1 1 d U
H35A H 0.4347 1.0949 0.4858 0.068 Uiso 1 1 calc R
H35B H 0.5104 1.0259 0.4095 0.068 Uiso 1 1 calc R
C36 C 0.5635(9) 0.9993(9) 0.5341(7) 0.075(3) Uani 1 1 d U
H36A H 0.5197 0.9976 0.5967 0.112 Uiso 1 1 calc R
H36B H 0.6334 1.0472 0.5280 0.112 Uiso 1 1 calc R
H36C H 0.6012 0.9347 0.5179 0.112 Uiso 1 1 calc R
C37 C 0.0435(8) 0.7073(5) 1.0333(5) 0.0415(18) Uani 1 1 d U
H37A H -0.0147 0.7443 1.0798 0.050 Uiso 1 1 calc R
H37B H 0.0738 0.6469 1.0617 0.050 Uiso 1 1 calc R
C38 C -0.0302(7) 0.6825(5) 0.9560(5) 0.0374(16) Uani 1 1 d U
H38 H 0.0114 0.6234 0.9246 0.045 Uiso 1 1 calc R
C39 C -0.1744(8) 0.6653(5) 0.9846(6) 0.0431(18) Uani 1 1 d U
H39A H -0.2134 0.7216 1.0201 0.052 Uiso 1 1 calc R
H39B H -0.1845 0.6067 1.0243 0.052 Uiso 1 1 calc R
C40 C -0.2492(7) 0.6513(6) 0.9049(6) 0.051(2) Uani 1 1 d U
H40A H -0.2442 0.7106 0.8673 0.076 Uiso 1 1 calc R
H40B H -0.3412 0.6380 0.9274 0.076 Uiso 1 1 calc R
H40C H -0.2102 0.5963 0.8688 0.076 Uiso 1 1 calc R
C41 C 0.5908(7) 0.7409(6) 0.7112(6) 0.0431(19) Uani 1 1 d U
H41A H 0.6580 0.6930 0.7263 0.052 Uiso 1 1 calc R
H41B H 0.6356 0.7995 0.6837 0.052 Uiso 1 1 calc R
C42 C 0.5081(7) 0.6975(6) 0.6477(6) 0.0439(19) Uani 1 1 d U
H42 H 0.5520 0.7051 0.5840 0.053 Uiso 1 1 calc R
C43 C 0.4780(11) 0.5864(6) 0.6696(8) 0.076(3) Uani 1 1 d U
H43A H 0.4385 0.5811 0.7338 0.091 Uiso 1 1 calc R
H43B H 0.4106 0.5665 0.6329 0.091 Uiso 1 1 calc R
C44 C 0.5808(16) 0.5199(10) 0.6556(10) 0.123(5) Uani 1 1 d U
H44A H 0.6354 0.5346 0.5981 0.184 Uiso 1 1 calc R
H44B H 0.5464 0.4540 0.6540 0.184 Uiso 1 1 calc R
H44C H 0.6338 0.5236 0.7049 0.184 Uiso 1 1 calc R
C45 C 0.3101(8) 1.1520(6) 0.8704(6) 0.045(2) Uani 1 1 d U
H45A H 0.3916 1.1891 0.8697 0.054 Uiso 1 1 calc R
H45B H 0.2437 1.1775 0.9193 0.054 Uiso 1 1 calc R
C46 C 0.2597(7) 1.1626(5) 0.7795(5) 0.0339(16) Uani 1 1 d U
H46 H 0.1997 1.2210 0.7800 0.041 Uiso 1 1 calc R
C47 C 0.3656(7) 1.1691(5) 0.7003(6) 0.0412(17) Uani 1 1 d U
H47A H 0.3277 1.1571 0.6444 0.049 Uiso 1 1 calc R
H47B H 0.4327 1.1174 0.7061 0.049 Uiso 1 1 calc R
C48 C 0.4320(9) 1.2690(6) 0.6921(7) 0.062(3) Uani 1 1 d U
H48A H 0.3660 1.3204 0.6866 0.093 Uiso 1 1 calc R
H48B H 0.4989 1.2701 0.6386 0.093 Uiso 1 1 calc R
H48C H 0.4734 1.2799 0.7461 0.093 Uiso 1 1 calc R
C49 C 0.7918(9) 0.3142(7) 0.7845(6) 0.055(2) Uani 1 1 d DU
H49 H 0.7576 0.3125 0.7288 0.066 Uiso 1 1 calc R
C50 C 0.7540(8) 0.3874(6) 0.8457(6) 0.052(2) Uani 1 1 d DU
H50 H 0.6956 0.4379 0.8313 0.062 Uiso 1 1 calc R
C51 C 0.7999(8) 0.3873(6) 0.9262(6) 0.052(2) Uani 1 1 d DU
H51 H 0.7703 0.4361 0.9691 0.063 Uiso 1 1 calc R
C52 C 0.8873(8) 0.3185(6) 0.9456(6) 0.0456(18) Uani 1 1 d DU
H52 H 0.9213 0.3206 1.0013 0.055 Uiso 1 1 calc R
C53 C 0.9282(8) 0.2447(6) 0.8857(6) 0.0503(19) Uani 1 1 d DU
H53 H 0.9887 0.1955 0.8997 0.060 Uiso 1 1 calc R
C54 C 0.8790(9) 0.2448(6) 0.8056(6) 0.054(2) Uani 1 1 d DU
H54 H 0.9066 0.1949 0.7635 0.064 Uiso 1 1 calc R
C55 C 0.7600(18) 0.8140(14) 0.3979(10) 0.141(5) Uani 1 1 d DU
H55 H 0.7613 0.7692 0.4469 0.169 Uiso 1 1 calc R
C56 C 0.6751(16) 0.8020(12) 0.3355(12) 0.132(5) Uani 1 1 d DU
H56 H 0.6162 0.7493 0.3426 0.159 Uiso 1 1 calc R
C57 C 0.6745(16) 0.8624(13) 0.2668(12) 0.130(5) Uani 1 1 d DU
H57 H 0.6167 0.8514 0.2240 0.156 Uiso 1 1 calc R
C58 C 0.7527(17) 0.9383(12) 0.2555(10) 0.127(5) Uani 1 1 d DU
H58 H 0.7502 0.9815 0.2055 0.152 Uiso 1 1 calc R
C59 C 0.8378(14) 0.9540(12) 0.3171(11) 0.127(5) Uani 1 1 d DU
H59 H 0.8937 1.0086 0.3103 0.153 Uiso 1 1 calc R
C60 C 0.8408(14) 0.8901(13) 0.3881(10) 0.122(5) Uani 1 1 d DU
H60 H 0.9000 0.8996 0.4303 0.147 Uiso 1 1 calc R
N1 N 0.2260(6) 0.3054(5) 0.1013(4) 0.0364(14) Uani 1 1 d U
N2 N 0.1086(6) 0.4720(5) 0.1545(4) 0.0434(16) Uani 1 1 d U
N3 N -0.0068(7) 0.3024(5) 0.2018(5) 0.059(2) Uani 1 1 d U
N4 N 0.1516(6) 0.1510(5) 0.2096(5) 0.0424(15) Uani 1 1 d U
H4 H 0.1705 0.1579 0.2646 0.051 Uiso 1 1 calc R
N5 N 0.3712(6) 0.4613(5) 0.1067(4) 0.0380(14) Uani 1 1 d U
H5 H 0.4103 0.4462 0.1538 0.046 Uiso 1 1 calc R
N6 N -0.0664(9) 0.4591(6) 0.3023(6) 0.083(3) Uani 1 1 d U
H6A H -0.0291 0.4422 0.3498 0.100 Uiso 1 1 calc R
N7 N 0.3975(7) 0.4183(5) 0.3051(5) 0.0482(17) Uani 1 1 d U
N8 N 0.1654(9) 0.4103(5) 0.4104(5) 0.068(2) Uani 1 1 d U
N9 N 0.2964(6) 0.2451(4) 0.3592(4) 0.0373(14) Uani 1 1 d U
N10 N 0.4507(6) 0.2568(4) 0.2044(4) 0.0348(14) Uani 1 1 d U
H10A H 0.3928 0.2365 0.1713 0.042 Uiso 1 1 calc R
N11 N 0.2331(8) 0.5699(4) 0.3078(5) 0.055(2) Uani 1 1 d U
H11 H 0.2270 0.5705 0.2497 0.066 Uiso 1 1 calc R
N12 N 0.0381(7) 0.2507(6) 0.4146(5) 0.0585(19) Uani 1 1 d U
H12 H -0.0037 0.2600 0.3676 0.070 Uiso 1 1 calc R
N13 N -0.0755(6) 0.8089(4) 0.7094(4) 0.0316(14) Uani 1 1 d U
N14 N 0.1267(6) 0.8053(4) 0.5794(4) 0.0324(14) Uani 1 1 d U
N15 N 0.0237(6) 0.9746(4) 0.6389(4) 0.0301(13) Uani 1 1 d U
N16 N 0.2742(6) 0.9630(4) 0.5734(4) 0.0296(13) Uani 1 1 d U
H16 H 0.3031 0.9842 0.6220 0.036 Uiso 1 1 calc R
N17 N -0.1129(5) 0.9756(4) 0.8023(4) 0.0303(14) Uani 1 1 d U
H17 H -0.0492 0.9826 0.8349 0.036 Uiso 1 1 calc R
N18 N 0.0890(6) 0.6535(4) 0.6910(4) 0.0324(14) Uani 1 1 d U
H18A H 0.1605 0.6590 0.7163 0.039 Uiso 1 1 calc R
N19 N 0.2485(6) 0.7504(4) 0.8288(4) 0.0278(13) Uani 1 1 d U
N20 N 0.3517(5) 0.9176(4) 0.7604(4) 0.0307(14) Uani 1 1 d U
N21 N 0.1459(6) 0.9222(4) 0.8921(4) 0.0305(13) Uani 1 1 d U
N22 N -0.0061(5) 0.7675(4) 0.8966(4) 0.0296(13) Uani 1 1 d U
H22A H -0.0633 0.7942 0.8647 0.036 Uiso 1 1 calc R
N23 N 0.3906(6) 0.7586(4) 0.6621(4) 0.0305(13) Uani 1 1 d U
H23 H 0.3396 0.7709 0.6206 0.037 Uiso 1 1 calc R
N24 N 0.1836(6) 1.0735(4) 0.7803(4) 0.0298(13) Uani 1 1 d U
H24 H 0.1098 1.0694 0.7574 0.036 Uiso 1 1 calc R
O1 O 0.0589(6) 0.1735(4) 0.0732(4) 0.0585(16) Uani 1 1 d U
O2 O 0.2318(5) 0.4600(4) -0.0080(4) 0.0477(14) Uani 1 1 d U
O3 O -0.1423(6) 0.4561(5) 0.1595(5) 0.0699(19) Uani 1 1 d U
O4 O 0.5499(6) 0.2746(4) 0.3374(4) 0.0489(14) Uani 1 1 d U
O5 O 0.3344(9) 0.5406(4) 0.4406(4) 0.083(2) Uani 1 1 d U
O6 O 0.1792(7) 0.2650(4) 0.5238(4) 0.0595(16) Uani 1 1 d U
O7 O -0.2309(4) 0.9523(4) 0.6793(4) 0.0358(12) Uani 1 1 d U
O8 O -0.0624(5) 0.6757(4) 0.5866(4) 0.0430(14) Uani 1 1 d U
O9 O 0.1227(5) 0.9509(4) 0.4681(3) 0.0371(12) Uani 1 1 d U
O10 O 0.1548(5) 0.7655(4) 0.9971(3) 0.0357(12) Uani 1 1 d U
O11 O 0.5015(5) 0.7666(4) 0.7913(3) 0.0329(12) Uani 1 1 d U
O12 O 0.3355(5) 1.0492(4) 0.8852(4) 0.0364(12) Uani 1 1 d U
P1 P 0.10955(19) 0.24067(15) 0.14742(15) 0.0395(5) Uani 1 1 d U
P2 P 0.22814(19) 0.41994(15) 0.09348(13) 0.0361(5) Uani 1 1 d U
P3 P -0.0173(2) 0.41734(17) 0.20207(17) 0.0563(7) Uani 1 1 d U
P4 P 0.4142(2) 0.30321(14) 0.30544(14) 0.0360(5) Uani 1 1 d U
P5 P 0.2836(3) 0.47658(16) 0.36491(15) 0.0604(8) Uani 1 1 d U
P6 P 0.1759(2) 0.29681(16) 0.42191(14) 0.0462(6) Uani 1 1 d U
P7 P -0.09006(16) 0.92485(13) 0.70502(13) 0.0261(4) Uani 1 1 d U
P8 P 0.02133(17) 0.74406(13) 0.64261(13) 0.0279(4) Uani 1 1 d U
P9 P 0.12998(17) 0.91952(13) 0.57102(12) 0.0251(4) Uani 1 1 d U
P10 P 0.14283(17) 0.80579(13) 0.89818(13) 0.0280(4) Uani 1 1 d U
P11 P 0.36407(16) 0.80205(13) 0.76455(12) 0.0237(4) Uani 1 1 d U
P12 P 0.25320(16) 0.98213(13) 0.82921(12) 0.0255(4) Uani 1 1 d U

loop_
_atom_site_aniso_label
_atom_site_aniso_U_11
_atom_site_aniso_U_22
_atom_site_aniso_U_33
_atom_site_aniso_U_23
_atom_site_aniso_U_13
_atom_site_aniso_U_12
C1 0.086(6) 0.050(5) 0.060(6) 0.005(5) 0.003(5) -0.023(5)
C2 0.057(4) 0.034(4) 0.042(4) 0.002(3) 0.027(3) -0.004(3)
C3 0.097(6) 0.063(6) 0.073(7) 0.027(5) 0.054(5) 0.033(5)
C4 0.128(12) 0.26(2) 0.32(2) 0.24(2) 0.128(14) 0.130(14)
C5 0.052(5) 0.102(8) 0.041(5) 0.017(5) 0.014(4) -0.004(5)
C6 0.041(4) 0.040(4) 0.058(5) 0.021(3) 0.005(4) 0.007(3)
C7 0.023(4) 0.046(4) 0.094(7) 0.024(4) 0.002(4) -0.003(3)
C8 0.053(5) 0.054(6) 0.081(7) -0.001(5) 0.015(5) -0.006(4)
C9 0.112(9) 0.138(11) 0.095(7) 0.033(7) 0.035(6) 0.092(8)
C10 0.047(5) 0.041(5) 0.149(7) -0.021(6) 0.030(5) 0.016(4)
C11 0.076(8) 0.286(19) 0.098(8) -0.073(12) 0.026(7) -0.005(10)
C12 0.18(2) 0.57(4) 0.181(14) -0.18(2) -0.094(15) 0.14(2)
C13 0.035(4) 0.038(5) 0.065(5) -0.010(4) 0.001(4) -0.005(3)
C14 0.033(3) 0.038(4) 0.051(4) -0.003(3) 0.003(3) -0.009(3)
C15 0.029(4) 0.043(5) 0.067(5) -0.011(4) 0.013(4) -0.004(3)
C16 0.045(5) 0.065(6) 0.053(5) -0.020(5) 0.014(4) 0.000(4)
C17 0.107(8) 0.029(4) 0.057(5) -0.025(4) 0.003(5) 0.012(5)
C18 0.081(6) 0.022(4) 0.043(5) -0.014(3) 0.028(4) 0.006(4)
C19 0.088(6) 0.022(4) 0.060(5) -0.018(4) 0.016(4) 0.003(4)
C20 0.110(8) 0.023(4) 0.062(6) -0.002(4) 0.012(5) 0.013(5)
C21 0.097(6) 0.053(6) 0.040(5) 0.000(4) 0.016(4) -0.018(5)
C22 0.078(5) 0.029(4) 0.051(5) 0.016(4) 0.016(4) 0.008(4)
C23 0.068(6) 0.209(15) 0.097(10) 0.097(10) 0.029(5) -0.001(8)
C24 0.063(8) 0.61(4) 0.198(19) 0.27(2) -0.008(10) -0.059(16)
C25 0.024(3) 0.027(4) 0.049(4) -0.004(3) -0.009(3) 0.012(3)
C26 0.023(3) 0.024(4) 0.041(4) -0.007(3) 0.002(3) 0.001(3)
C27 0.033(4) 0.043(4) 0.044(4) 0.002(4) 0.007(3) 0.002(3)
C28 0.053(5) 0.055(5) 0.047(5) 0.012(4) 0.015(4) 0.016(4)
C29 0.029(4) 0.026(4) 0.080(6) -0.018(4) -0.006(4) -0.008(3)
C30 0.033(4) 0.018(3) 0.058(5) 0.001(3) 0.009(3) -0.007(3)
C31 0.044(4) 0.014(3) 0.059(5) -0.006(3) 0.010(4) 0.001(3)
C32 0.059(5) 0.041(5) 0.066(6) 0.019(4) 0.006(4) 0.014(4)
C33 0.062(4) 0.028(4) 0.026(4) -0.001(3) 0.004(3) 0.002(3)
C34 0.045(3) 0.030(4) 0.027(4) -0.001(3) 0.013(3) 0.001(3)
C35 0.057(5) 0.060(6) 0.044(5) -0.010(4) 0.024(4) -0.012(4)
C36 0.036(4) 0.105(9) 0.077(7) -0.012(6) 0.019(4) -0.021(5)
C37 0.050(4) 0.028(4) 0.039(4) 0.011(3) 0.014(3) 0.009(3)
C38 0.039(3) 0.025(4) 0.042(4) 0.008(3) 0.013(3) 0.003(3)
C39 0.050(4) 0.023(4) 0.049(5) 0.013(3) 0.016(3) -0.005(3)
C40 0.030(4) 0.041(5) 0.076(6) 0.004(4) 0.013(4) -0.013(3)
C41 0.023(3) 0.041(4) 0.060(5) -0.021(4) 0.015(3) 0.003(3)
C42 0.033(4) 0.050(4) 0.047(5) -0.019(4) 0.004(3) 0.006(3)
C43 0.103(8) 0.035(4) 0.095(8) -0.039(5) -0.023(7) 0.006(4)
C44 0.153(13) 0.089(8) 0.120(11) 0.005(8) -0.009(10) 0.057(9)
C45 0.044(5) 0.039(4) 0.055(5) -0.019(4) -0.012(4) 0.003(4)
C46 0.030(4) 0.019(3) 0.053(4) -0.009(3) -0.002(3) -0.003(3)
C47 0.037(4) 0.026(4) 0.058(5) -0.006(4) 0.002(3) 0.001(3)
C48 0.050(5) 0.037(5) 0.088(7) -0.003(5) 0.025(5) -0.009(4)
C49 0.058(5) 0.060(6) 0.047(5) 0.003(4) -0.005(4) -0.018(4)
C50 0.047(4) 0.040(5) 0.069(6) 0.014(4) -0.010(4) -0.004(4)
C51 0.055(5) 0.040(5) 0.061(5) -0.007(4) -0.005(4) 0.004(4)
C52 0.044(4) 0.044(5) 0.050(5) 0.004(4) -0.006(4) -0.009(3)
C53 0.037(4) 0.042(5) 0.067(5) 0.009(4) 0.009(4) -0.002(3)
C54 0.060(5) 0.046(5) 0.049(5) -0.008(4) 0.015(4) -0.006(4)
C55 0.148(14) 0.179(14) 0.084(10) -0.011(10) 0.026(8) 0.010(10)
C56 0.107(11) 0.130(12) 0.151(14) -0.018(9) 0.019(9) -0.028(9)
C57 0.115(12) 0.137(13) 0.143(13) -0.025(9) -0.026(11) -0.006(9)
C58 0.149(14) 0.114(11) 0.107(10) -0.006(9) 0.017(8) 0.005(8)
C59 0.091(9) 0.138(12) 0.135(12) -0.072(9) 0.056(8) -0.022(9)
C60 0.081(8) 0.179(15) 0.108(10) -0.088(9) -0.007(8) 0.031(8)
N1 0.033(3) 0.037(3) 0.035(4) -0.002(3) 0.011(3) 0.004(2)
N2 0.048(3) 0.038(4) 0.039(4) 0.009(3) 0.009(3) 0.014(3)
N3 0.046(4) 0.049(4) 0.069(5) 0.032(3) 0.030(3) 0.014(3)
N4 0.045(4) 0.029(3) 0.050(4) -0.003(3) 0.006(3) -0.005(3)
N5 0.043(3) 0.037(3) 0.030(3) 0.011(3) 0.007(3) -0.008(3)
N6 0.104(6) 0.071(5) 0.056(4) 0.030(4) 0.043(4) 0.063(5)
N7 0.070(4) 0.027(3) 0.044(4) -0.006(3) 0.006(3) -0.001(3)
N8 0.111(6) 0.036(3) 0.041(4) 0.011(3) 0.034(4) 0.031(3)
N9 0.048(3) 0.021(3) 0.038(3) 0.005(3) 0.008(3) 0.004(3)
N10 0.030(3) 0.031(3) 0.039(3) -0.014(3) 0.013(2) -0.002(3)
N11 0.108(6) 0.016(3) 0.035(4) -0.010(3) 0.010(4) 0.012(3)
N12 0.049(4) 0.076(5) 0.042(4) 0.021(4) 0.017(3) 0.017(3)
N13 0.028(3) 0.025(3) 0.041(4) -0.002(3) 0.000(3) -0.005(2)
N14 0.041(3) 0.021(3) 0.032(3) -0.002(3) 0.004(3) -0.001(2)
N15 0.031(3) 0.024(3) 0.034(3) -0.009(3) -0.001(3) 0.000(2)
N16 0.034(3) 0.032(3) 0.019(3) -0.014(3) 0.008(2) -0.004(2)
N17 0.022(3) 0.031(3) 0.036(3) -0.014(3) 0.000(2) -0.003(2)
N18 0.028(3) 0.021(3) 0.047(4) -0.003(3) 0.000(3) -0.006(2)
N19 0.032(3) 0.016(3) 0.033(3) 0.002(2) 0.005(2) 0.006(2)
N20 0.022(3) 0.026(3) 0.039(4) -0.002(3) 0.011(3) -0.001(2)
N21 0.029(3) 0.030(3) 0.031(3) -0.002(3) 0.001(3) 0.006(2)
N22 0.028(3) 0.020(3) 0.037(3) 0.010(3) 0.004(3) 0.006(2)
N23 0.028(3) 0.038(3) 0.024(3) -0.005(3) 0.004(2) 0.001(3)
N24 0.028(3) 0.018(3) 0.043(4) -0.007(3) -0.002(3) 0.004(2)
O1 0.058(4) 0.052(4) 0.069(4) 0.007(3) -0.018(3) -0.014(3)
O2 0.044(3) 0.060(4) 0.035(3) 0.018(3) 0.005(2) -0.006(3)
O3 0.049(3) 0.049(4) 0.098(5) 0.028(3) 0.029(3) 0.027(3)
O4 0.055(3) 0.047(4) 0.046(3) -0.004(3) -0.011(3) -0.005(3)
O5 0.169(7) 0.035(3) 0.044(4) -0.012(3) -0.018(4) 0.025(4)
O6 0.089(4) 0.049(4) 0.035(3) 0.015(3) 0.009(3) -0.005(3)
O7 0.020(2) 0.039(3) 0.049(3) -0.010(2) -0.007(2) 0.004(2)
O8 0.036(3) 0.033(3) 0.063(4) -0.011(3) -0.015(3) -0.005(2)
O9 0.049(3) 0.038(3) 0.026(3) 0.002(2) -0.008(2) -0.006(2)
O10 0.037(3) 0.040(3) 0.029(3) 0.002(2) 0.002(2) 0.006(2)
O11 0.031(3) 0.033(3) 0.037(3) -0.015(2) -0.012(2) 0.005(2)
O12 0.041(3) 0.033(3) 0.038(3) -0.014(2) -0.014(2) -0.001(2)
P1 0.0327(10) 0.0355(12) 0.0466(13) 0.0030(10) 0.0064(9) 0.0046(8)
P2 0.0382(10) 0.0353(11) 0.0294(10) 0.0065(9) 0.0122(8) 0.0069(8)
P3 0.0520(13) 0.0458(14) 0.0579(15) 0.0226(11) 0.0316(11) 0.0246(11)
P4 0.0471(12) 0.0230(10) 0.0353(11) -0.0038(9) 0.0040(9) -0.0002(8)
P5 0.116(2) 0.0226(11) 0.0344(12) -0.0023(10) 0.0151(14) 0.0145(12)
P6 0.0643(14) 0.0327(12) 0.0333(11) 0.0068(9) 0.0188(10) 0.0139(10)
P7 0.0211(9) 0.0214(9) 0.0351(11) -0.0041(8) -0.0018(8) 0.0013(7)
P8 0.0265(9) 0.0243(10) 0.0337(11) -0.0083(8) -0.0056(8) -0.0050(8)
P9 0.0283(9) 0.0234(9) 0.0233(9) -0.0045(8) -0.0019(8) -0.0006(7)
P10 0.0280(9) 0.0262(10) 0.0277(10) 0.0015(8) 0.0026(8) 0.0049(8)
P11 0.0200(8) 0.0243(9) 0.0254(10) -0.0049(8) 0.0021(7) -0.0001(7)
P12 0.0237(9) 0.0244(10) 0.0277(10) -0.0062(8) -0.0015(8) 0.0036(7)

loop_
_atom_type_symbol
_atom_type_description
_atom_type_scat_dispersion_real
_atom_type_scat_dispersion_imag
_atom_type_scat_source
C C 0.0033 0.0016 'International Tables Vol C Tables 4.2.6.8 and 6.1.1.4'
H H 0.0000 0.0000 'International Tables Vol C Tables 4.2.6.8 and 6.1.1.4'
N N 0.0061 0.0033 'International Tables Vol C Tables 4.2.6.8 and 6.1.1.4'
O O 0.0106 0.0060 'International Tables Vol C Tables 4.2.6.8 and 6.1.1.4'
P P 0.1023 0.0942 'International Tables Vol C Tables 4.2.6.8 and 6.1.1.4'

loop_
_geom_angle_atom_site_label_1
_geom_angle_atom_site_label_2
_geom_angle_atom_site_label_3
_geom_angle
O1 C1 C2 107.1(8)
O1 C1 H1A 110.3
C2 C1 H1A 110.3
O1 C1 H1B 110.3
C2 C1 H1B 110.3
H1A C1 H1B 108.5
N4 C2 C3 114.4(8)
N4 C2 C1 102.1(7)
C3 C2 C1 114.1(8)
N4 C2 H2 108.6
C3 C2 H2 108.6
C1 C2 H2 108.6
C4 C3 C2 125.5(11)
C4 C3 H3A 106.0
C2 C3 H3A 105.9
C4 C3 H3B 105.9
C2 C3 H3B 105.9
H3A C3 H3B 106.3
C3 C4 H4A 109.5
C3 C4 H4B 109.5
H4A C4 H4B 109.5
C3 C4 H4C 109.4
H4A C4 H4C 109.5
H4B C4 H4C 109.5
O2 C5 C6 107.9(7)
O2 C5 H5A 110.1
C6 C5 H5A 110.1
O2 C5 H5B 110.1
C6 C5 H5B 110.1
H5A C5 H5B 108.4
N5 C6 C7 112.8(7)
N5 C6 C5 101.3(7)
C7 C6 C5 113.2(7)
N5 C6 H6 109.7
C7 C6 H6 109.7
C5 C6 H6 109.8
C8 C7 C6 113.8(7)
C8 C7 H7A 108.8
C6 C7 H7A 108.8
C8 C7 H7B 108.8
C6 C7 H7B 108.8
H7A C7 H7B 107.7
C7 C8 H8A 109.5
C7 C8 H8B 109.5
H8A C8 H8B 109.5
C7 C8 H8C 109.5
H8A C8 H8C 109.5
H8B C8 H8C 109.5
O3 C9 C10 108.7(9)
O3 C9 H9A 109.9
C10 C9 H9A 109.9
O3 C9 H9B 110.0
C10 C9 H9B 110.0
H9A C9 H9B 108.3
N6 C10 C11 116.2(13)
N6 C10 C9 105.6(9)
C11 C10 C9 107.0(11)
N6 C10 H10 109.3
C11 C10 H10 109.3
C9 C10 H10 109.3
C12 C11 C10 97.7(18)
C12 C11 H11A 112.1
C10 C11 H11A 112.2
C12 C11 H11B 112.3
C10 C11 H11B 112.3
H11A C11 H11B 109.9
C11 C12 H12A 112.2
C11 C12 H12B 112.3
H12A C12 H12B 106.5
C11 C12 H12C 112.5
H12A C12 H12C 106.5
H12B C12 H12C 106.4
O4 C13 C14 107.5(6)
O4 C13 H13A 110.2
C14 C13 H13A 110.2
O4 C13 H13B 110.2
C14 C13 H13B 110.2
H13A C13 H13B 108.5
N10 C14 C13 101.9(6)
N10 C14 C15 112.1(6)
C13 C14 C15 116.4(7)
N10 C14 H14 108.7
C13 C14 H14 108.7
C15 C14 H14 108.7
C16 C15 C14 113.8(7)
C16 C15 H15A 108.8
C14 C15 H15A 108.8
C16 C15 H15B 108.8
C14 C15 H15B 108.8
H15A C15 H15B 107.7
C15 C16 H16A 109.5
C15 C16 H16B 109.5
H16A C16 H16B 109.5
C15 C16 H16C 109.5
H16A C16 H16C 109.5
H16B C16 H16C 109.5
O5 C17 C18 110.0(7)
O5 C17 H17A 109.7
C18 C17 H17A 109.7
O5 C17 H17B 109.7
C18 C17 H17B 109.7
H17A C17 H17B 108.2
C17 C18 C19 115.8(8)
C17 C18 N11 101.3(7)
C19 C18 N11 112.0(7)
C17 C18 H18 109.1
C19 C18 H18 109.1
N11 C18 H18 109.1
C18 C19 C20 114.8(8)
C18 C19 H19A 108.6
C20 C19 H19A 108.6
C18 C19 H19B 108.5
C20 C19 H19B 108.5
H19A C19 H19B 107.5
C19 C20 H20A 109.5
C19 C20 H20B 109.5
H20A C20 H20B 109.5
C19 C20 H20C 109.5
H20A C20 H20C 109.5
H20B C20 H20C 109.5
O6 C21 C22 111.4(8)
O6 C21 H21A 109.3
C22 C21 H21A 109.3
O6 C21 H21B 109.4
C22 C21 H21B 109.3
H21A C21 H21B 108.0
C23 C22 N12 112.1(8)
C23 C22 C21 112.5(10)
N12 C22 C21 104.7(8)
C23 C22 H22 109.1
N12 C22 H22 109.2
C21 C22 H22 109.1
C24 C23 C22 123.9(13)
C24 C23 H23A 106.3
C22 C23 H23A 106.4
C24 C23 H23B 106.4
C22 C23 H23B 106.3
H23A C23 H23B 106.4
C23 C24 H24A 109.5
C23 C24 H24B 109.5
H24A C24 H24B 109.5
C23 C24 H24C 109.4
H24A C24 H24C 109.5
H24B C24 H24C 109.5
O7 C25 C26 107.6(5)
O7 C25 H25A 110.2
C26 C25 H25A 110.2
O7 C25 H25B 110.2
C26 C25 H25B 110.2
H25A C25 H25B 108.5
N17 C26 C27 112.7(6)
N17 C26 C25 102.8(6)
C27 C26 C25 114.4(6)
N17 C26 H26 108.9
C27 C26 H26 108.9
C25 C26 H26 108.9
C26 C27 C28 113.4(7)
C26 C27 H27A 108.9
C28 C27 H27A 108.9
C26 C27 H27B 108.9
C28 C27 H27B 108.9
H27A C27 H27B 107.7
C27 C28 H28A 109.5
C27 C28 H28B 109.5
H28A C28 H28B 109.5
C27 C28 H28C 109.5
H28A C28 H28C 109.5
H28B C28 H28C 109.5
O8 C29 C30 108.5(6)
O8 C29 H29A 110.0
C30 C29 H29A 110.0
O8 C29 H29B 110.0
C30 C29 H29B 110.0
H29A C29 H29B 108.4
N18 C30 C31 113.8(6)
N18 C30 C29 100.4(6)
C31 C30 C29 115.5(7)
N18 C30 H30 108.9
C31 C30 H30 108.9
C29 C30 H30 108.9
C30 C31 C32 114.0(7)
C30 C31 H31A 108.7
C32 C31 H31A 108.7
C30 C31 H31B 108.7
C32 C31 H31B 108.8
H31A C31 H31B 107.6
C31 C32 H32A 109.5
C31 C32 H32B 109.5
H32A C32 H32B 109.5
C31 C32 H32C 109.5
H32A C32 H32C 109.5
H32B C32 H32C 109.5
O9 C33 C34 107.6(6)
O9 C33 H33A 110.2
C34 C33 H33A 110.2
O9 C33 H33B 110.2
C34 C33 H33B 110.2
H33A C33 H33B 108.5
N16 C34 C35 112.6(6)
N16 C34 C33 101.2(6)
C35 C34 C33 115.9(7)
N16 C34 H34 108.9
C35 C34 H34 108.9
C33 C34 H34 108.9
C34 C35 C36 113.5(8)
C34 C35 H35A 108.9
C36 C35 H35A 108.8
C34 C35 H35B 108.9
C36 C35 H35B 108.9
H35A C35 H35B 107.7
C35 C36 H36A 109.5
C35 C36 H36B 109.5
H36A C36 H36B 109.5
C35 C36 H36C 109.5
H36A C36 H36C 109.5
H36B C36 H36C 109.5
O10 C37 C38 108.0(6)
O10 C37 H37A 110.1
C38 C37 H37A 110.1
O10 C37 H37B 110.1
C38 C37 H37B 110.1
H37A C37 H37B 108.4
N22 C38 C39 112.7(6)
N22 C38 C37 101.9(6)
C39 C38 C37 113.9(6)
N22 C38 H38 109.4
C39 C38 H38 109.4
C37 C38 H38 109.4
C38 C39 C40 113.0(6)
C38 C39 H39A 109.0
C40 C39 H39A 109.0
C38 C39 H39B 109.0
C40 C39 H39B 109.0
H39A C39 H39B 107.8
C39 C40 H40A 109.5
C39 C40 H40B 109.5
H40A C40 H40B 109.5
C39 C40 H40C 109.5
H40A C40 H40C 109.5
H40B C40 H40C 109.5
O11 C41 C42 105.9(6)
O11 C41 H41A 110.6
C42 C41 H41A 110.6
O11 C41 H41B 110.5
C42 C41 H41B 110.5
H41A C41 H41B 108.7
N23 C42 C41 101.9(6)
N23 C42 C43 112.1(7)
C41 C42 C43 112.7(8)
N23 C42 H42 110.0
C41 C42 H42 110.0
C43 C42 H42 110.0
C44 C43 C42 118.0(11)
C44 C43 H43A 107.9
C42 C43 H43A 107.8
C44 C43 H43B 107.8
C42 C43 H43B 107.8
H43A C43 H43B 107.1
C43 C44 H44A 109.6
C43 C44 H44B 109.5
H44A C44 H44B 109.5
C43 C44 H44C 109.4
H44A C44 H44C 109.5
H44B C44 H44C 109.5
O12 C45 C46 107.3(6)
O12 C45 H45A 110.2
C46 C45 H45A 110.3
O12 C45 H45B 110.3
C46 C45 H45B 110.3
H45A C45 H45B 108.5
N24 C46 C47 112.9(6)
N24 C46 C45 100.3(6)
C47 C46 C45 114.1(6)
N24 C46 H46 109.7
C47 C46 H46 109.7
C45 C46 H46 109.7
C46 C47 C48 112.6(6)
C46 C47 H47A 109.1
C48 C47 H47A 109.1
C46 C47 H47B 109.1
C48 C47 H47B 109.1
H47A C47 H47B 107.8
C47 C48 H48A 109.5
C47 C48 H48B 109.5
H48A C48 H48B 109.5
C47 C48 H48C 109.5
H48A C48 H48C 109.5
H48B C48 H48C 109.5
C54 C49 C50 118.6(8)
C54 C49 H49 120.7
C50 C49 H49 120.7
C51 C50 C49 120.2(8)
C51 C50 H50 119.9
C49 C50 H50 119.9
C52 C51 C50 120.3(8)
C52 C51 H51 119.8
C50 C51 H51 119.8
C51 C52 C53 120.9(8)
C51 C52 H52 119.5
C53 C52 H52 119.5
C54 C53 C52 117.9(8)
C54 C53 H53 121.0
C52 C53 H53 121.0
C49 C54 C53 121.9(8)
C49 C54 H54 119.0
C53 C54 H54 119.0
C60 C55 C56 118.8(15)
C60 C55 H55 120.6
C56 C55 H55 120.6
C57 C56 C55 121.0(15)
C57 C56 H56 119.5
C55 C56 H56 119.5
C56 C57 C58 121.5(16)
C56 C57 H57 119.2
C58 C57 H57 119.3
C57 C58 C59 119.4(15)
C57 C58 H58 120.3
C59 C58 H58 120.3
C60 C59 C58 119.3(14)
C60 C59 H59 120.3
C58 C59 H59 120.4
C55 C60 C59 119.9(14)
C55 C60 H60 120.0
C59 C60 H60 120.1
P2 N1 P1 127.2(4)
P3 N2 P2 124.2(5)
P3 N3 P1 124.8(4)
C2 N4 P1 112.7(6)
C2 N4 H4 123.7
P1 N4 H4 123.7
C6 N5 P2 114.2(5)
C6 N5 H5 122.9
P2 N5 H5 122.9
C10 N6 P3 113.9(8)
C10 N6 H6A 123.1
P3 N6 H6A 123.0
P5 N7 P4 124.5(5)
P6 N8 P5 124.0(5)
P4 N9 P6 123.3(4)
C14 N10 P4 110.6(5)
C14 N10 H10A 124.7
P4 N10 H10A 124.7
C18 N11 P5 109.2(6)
C18 N11 H11 125.4
P5 N11 H11 125.4
C22 N12 P6 113.5(7)
C22 N12 H12 123.2
P6 N12 H12 123.2
P8 N13 P7 125.9(4)
P9 N14 P8 126.0(4)
P9 N15 P7 125.5(4)
C34 N16 P9 109.9(5)
C34 N16 H16 125.0
P9 N16 H16 125.0
C26 N17 P7 115.0(5)
C26 N17 H17 122.5
P7 N17 H17 122.5
C30 N18 P8 113.5(5)
C30 N18 H18A 123.2
P8 N18 H18A 123.3
P10 N19 P11 124.5(4)
P11 N20 P12 124.7(4)
P12 N21 P10 124.4(4)
C38 N22 P10 110.0(5)
C38 N22 H22A 125.0
P10 N22 H22A 125.0
C42 N23 P11 112.1(5)
C42 N23 H23 124.0
P11 N23 H23 124.0
C46 N24 P12 111.6(5)
C46 N24 H24 124.2
P12 N24 H24 124.2
C1 O1 P1 112.0(6)
C5 O2 P2 112.3(5)
C9 O3 P3 114.2(8)
C13 O4 P4 112.9(5)
C17 O5 P5 112.2(6)
C21 O6 P6 113.4(6)
C25 O7 P7 112.6(4)
C29 O8 P8 111.8(5)
C33 O9 P9 112.2(4)
C37 O10 P10 111.9(5)
C41 O11 P11 110.2(5)
C45 O12 P12 112.2(4)
N1 P1 N3 113.3(4)
N1 P1 O1 109.8(3)
N3 P1 O1 111.8(4)
N1 P1 N4 115.4(3)
N3 P1 N4 109.9(4)
O1 P1 N4 95.4(4)
N1 P2 N2 113.4(3)
N1 P2 O2 113.3(3)
N2 P2 O2 108.2(3)
N1 P2 N5 111.3(3)
N2 P2 N5 114.0(4)
O2 P2 N5 95.4(3)
N3 P3 N2 115.5(3)
N3 P3 O3 111.5(4)
N2 P3 O3 109.1(4)
N3 P3 N6 112.0(4)
N2 P3 N6 111.5(5)
O3 P3 N6 95.4(4)
O4 P4 N9 112.3(3)
O4 P4 N7 108.9(4)
N9 P4 N7 115.8(4)
O4 P4 N10 95.4(3)
N9 P4 N10 108.8(3)
N7 P4 N10 113.9(4)
N7 P5 O5 113.2(4)
N7 P5 N8 114.2(4)
O5 P5 N8 109.5(4)
N7 P5 N11 110.5(4)
O5 P5 N11 95.4(4)
N8 P5 N11 112.6(4)
N8 P6 O6 111.9(4)
N8 P6 N12 109.4(5)
O6 P6 N12 95.7(4)
N8 P6 N9 115.2(4)
O6 P6 N9 109.2(4)
N12 P6 N9 113.7(4)
N15 P7 O7 112.1(3)
N15 P7 N13 113.3(3)
O7 P7 N13 108.4(3)
N15 P7 N17 111.8(3)
O7 P7 N17 95.9(3)
N13 P7 N17 114.1(3)
N13 P8 N14 113.3(3)
N13 P8 O8 109.3(3)
N14 P8 O8 112.7(3)
N13 P8 N18 114.2(3)
N14 P8 N18 111.5(3)
O8 P8 N18 94.4(3)
N14 P9 N15 114.7(3)
N14 P9 O9 108.9(3)
N15 P9 O9 112.1(3)
N14 P9 N16 113.3(3)
N15 P9 N16 110.9(3)
O9 P9 N16 95.2(3)
N19 P10 O10 108.4(3)
N19 P10 N21 115.5(3)
O10 P10 N21 112.3(3)
N19 P10 N22 112.7(3)
O10 P10 N22 95.5(3)
N21 P10 N22 110.6(3)
O11 P11 N19 109.7(3)
O11 P11 N20 111.7(3)
N19 P11 N20 114.6(3)
O11 P11 N23 95.3(3)
N19 P11 N23 114.0(3)
N20 P11 N23 109.9(3)
N21 P12 O12 112.4(3)
N21 P12 N20 114.7(3)
O12 P12 N20 109.4(3)
N21 P12 N24 110.2(3)
O12 P12 N24 94.9(3)
N20 P12 N24 113.6(3)

loop_
_geom_bond_atom_site_label_1
_geom_bond_atom_site_label_2
_geom_bond_distance
C1 O1 1.428(11)
C1 C2 1.519(13)
C1 H1A 0.9900
C1 H1B 0.9900
C2 N4 1.467(10)
C2 C3 1.476(10)
C2 H2 1.0000
C3 C4 1.264(13)
C3 H3A 0.9900
C3 H3B 0.9900
C4 H4A 0.9800
C4 H4B 0.9800
C4 H4C 0.9800
C5 O2 1.409(10)
C5 C6 1.560(13)
C5 H5A 0.9900
C5 H5B 0.9900
C6 N5 1.451(10)
C6 C7 1.514(11)
C6 H6 1.0000
C7 C8 1.495(13)
C7 H7A 0.9900
C7 H7B 0.9900
C8 H8A 0.9800
C8 H8B 0.9800
C8 H8C 0.9800
C9 O3 1.420(13)
C9 C10 1.519(18)
C9 H9A 0.9900
C9 H9B 0.9900
C10 N6 1.431(11)
C10 C11 1.428(17)
C10 H10 1.0000
C11 C12 1.33(2)
C11 H11A 0.9900
C11 H11B 0.9900
C12 H12A 1.0044
C12 H12B 1.0047
C12 H12C 1.0051
C13 O4 1.458(10)
C13 C14 1.519(11)
C13 H13A 0.9900
C13 H13B 0.9900
C14 N10 1.472(9)
C14 C15 1.513(9)
C14 H14 1.0000
C15 C16 1.429(10)
C15 H15A 0.9900
C15 H15B 0.9900
C16 H16A 0.9800
C16 H16B 0.9800
C16 H16C 0.9800
C17 O5 1.432(10)
C17 C18 1.493(13)
C17 H17A 0.9900
C17 H17B 0.9900
C18 C19 1.499(11)
C18 N11 1.509(9)
C18 H18 1.0000
C19 C20 1.507(13)
C19 H19A 0.9900
C19 H19B 0.9900
C20 H20A 0.9800
C20 H20B 0.9800
C20 H20C 0.9800
C21 O6 1.380(11)
C21 C22 1.460(13)
C21 H21A 0.9900
C21 H21B 0.9900
C22 C23 1.460(11)
C22 N12 1.460(10)
C22 H22 1.0000
C23 C24 1.287(14)
C23 H23A 0.9900
C23 H23B 0.9900
C24 H24A 0.9800
C24 H24B 0.9800
C24 H24C 0.9800
C25 O7 1.462(8)
C25 C26 1.531(10)
C25 H25A 0.9900
C25 H25B 0.9900
C26 N17 1.463(8)
C26 C27 1.507(10)
C26 H26 1.0000
C27 C28 1.509(11)
C27 H27A 0.9900
C27 H27B 0.9900
C28 H28A 0.9800
C28 H28B 0.9800
C28 H28C 0.9800
C29 O8 1.438(9)
C29 C30 1.508(12)
C29 H29A 0.9900
C29 H29B 0.9900
C30 N18 1.468(9)
C30 C31 1.476(9)
C30 H30 1.0000
C31 C32 1.510(12)
C31 H31A 0.9900
C31 H31B 0.9900
C32 H32A 0.9800
C32 H32B 0.9800
C32 H32C 0.9800
C33 O9 1.443(9)
C33 C34 1.518(11)
C33 H33A 0.9900
C33 H33B 0.9900
C34 N16 1.482(9)
C34 C35 1.497(11)
C34 H34 1.0000
C35 C36 1.493(14)
C35 H35A 0.9900
C35 H35B 0.9900
C36 H36A 0.9800
C36 H36B 0.9800
C36 H36C 0.9800
C37 O10 1.447(9)
C37 C38 1.518(11)
C37 H37A 0.9900
C37 H37B 0.9900
C38 N22 1.458(9)
C38 C39 1.509(10)
C38 H38 1.0000
C39 C40 1.526(11)
C39 H39A 0.9900
C39 H39B 0.9900
C40 H40A 0.9800
C40 H40B 0.9800
C40 H40C 0.9800
C41 O11 1.446(9)
C41 C42 1.503(11)
C41 H41A 0.9900
C41 H41B 0.9900
C42 N23 1.449(9)
C42 C43 1.583(13)
C42 H42 1.0000
C43 C44 1.378(15)
C43 H43A 0.9900
C43 H43B 0.9900
C44 H44A 0.9800
C44 H44B 0.9800
C44 H44C 0.9800
C45 O12 1.449(9)
C45 C46 1.527(11)
C45 H45A 0.9900
C45 H45B 0.9900
C46 N24 1.466(9)
C46 C47 1.495(11)
C46 H46 1.0000
C47 C48 1.541(11)
C47 H47A 0.9900
C47 H47B 0.9900
C48 H48A 0.9800
C48 H48B 0.9800
C48 H48C 0.9800
C49 C54 1.359(11)
C49 C50 1.382(11)
C49 H49 0.9500
C50 C51 1.355(11)
C50 H50 0.9500
C51 C52 1.347(10)
C51 H51 0.9500
C52 C53 1.382(11)
C52 H52 0.9500
C53 C54 1.365(11)
C53 H53 0.9500
C54 H54 0.9500
C55 C60 1.343(16)
C55 C56 1.381(16)
C55 H55 0.9500
C56 C57 1.311(15)
C56 H56 0.9500
C57 C58 1.324(15)
C57 H57 0.9500
C58 C59 1.382(16)
C58 H58 0.9500
C59 C60 1.369(16)
C59 H59 0.9500
C60 H60 0.9500
N1 P2 1.575(7)
N1 P1 1.580(6)
N2 P3 1.585(7)
N2 P2 1.589(6)
N3 P3 1.579(8)
N3 P1 1.587(7)
N4 P1 1.619(7)
N4 H4 0.8800
N5 P2 1.630(7)
N5 H5 0.8800
N6 P3 1.623(8)
N6 H6A 0.8800
N7 P5 1.581(7)
N7 P4 1.585(7)
N8 P6 1.567(7)
N8 P5 1.602(9)
N9 P4 1.581(7)
N9 P6 1.605(6)
N10 P4 1.641(6)
N10 H10A 0.8800
N11 P5 1.643(7)
N11 H11 0.8800
N12 P6 1.586(9)
N12 H12 0.8800
N13 P8 1.578(6)
N13 P7 1.596(6)
N14 P9 1.571(6)
N14 P8 1.581(7)
N15 P9 1.573(6)
N15 P7 1.582(6)
N16 P9 1.619(6)
N16 H16 0.8800
N17 P7 1.608(6)
N17 H17 0.8800
N18 P8 1.621(6)
N18 H18A 0.8800
N19 P10 1.584(6)
N19 P11 1.592(6)
N20 P11 1.589(6)
N20 P12 1.602(6)
N21 P12 1.582(7)
N21 P10 1.599(7)
N22 P10 1.636(6)
N22 H22A 0.8800
N23 P11 1.639(6)
N23 H23 0.8800
N24 P12 1.643(6)
N24 H24 0.8800
O1 P1 1.605(7)
O2 P2 1.602(6)
O3 P3 1.593(7)
O4 P4 1.579(6)
O5 P5 1.597(7)
O6 P6 1.584(6)
O7 P7 1.589(5)
O8 P8 1.610(5)
O9 P9 1.603(5)
O10 P10 1.591(5)
O11 P11 1.589(5)
O12 P12 1.591(5)

loop_
_geom_torsion_atom_site_label_1
_geom_torsion_atom_site_label_2
_geom_torsion_atom_site_label_3
_geom_torsion_atom_site_label_4
_geom_torsion
O1 C1 C2 N4 33.1(9)
O1 C1 C2 C3 -91.0(10)
N4 C2 C3 C4 94(2)
C1 C2 C3 C4 -149.0(19)
O2 C5 C6 N5 30.3(9)
O2 C5 C6 C7 -90.8(9)
N5 C6 C7 C8 67.9(9)
C5 C6 C7 C8 -177.8(7)
O3 C9 C10 N6 -12.4(14)
O3 C9 C10 C11 -136.7(13)
N6 C10 C11 C12 80(2)
C9 C10 C11 C12 -162.3(18)
O4 C13 C14 N10 -30.7(7)
O4 C13 C14 C15 -152.9(6)
N10 C14 C15 C16 58.7(9)
C13 C14 C15 C16 175.3(7)
O5 C17 C18 C19 -151.4(8)
O5 C17 C18 N11 -30.0(10)
C17 C18 C19 C20 174.9(8)
N11 C18 C19 C20 59.4(11)
O6 C21 C22 C23 -132.1(10)
O6 C21 C22 N12 -10.2(11)
N12 C22 C23 C24 38(3)
C21 C22 C23 C24 156(2)
O7 C25 C26 N17 24.9(7)
O7 C25 C26 C27 -97.6(7)
N17 C26 C27 C28 65.4(8)
C25 C26 C27 C28 -177.7(6)
O8 C29 C30 N18 -33.1(7)
O8 C29 C30 C31 -156.0(6)
N18 C30 C31 C32 66.8(9)
C29 C30 C31 C32 -177.7(7)
O9 C33 C34 N16 -32.4(7)
O9 C33 C34 C35 -154.4(6)
N16 C34 C35 C36 61.3(9)
C33 C34 C35 C36 177.1(7)
O10 C37 C38 N22 -31.2(7)
O10 C37 C38 C39 -152.9(6)
N22 C38 C39 C40 58.4(8)
C37 C38 C39 C40 173.8(6)
O11 C41 C42 N23 38.5(8)
O11 C41 C42 C43 -81.8(8)
N23 C42 C43 C44 177.7(10)
C41 C42 C43 C44 -68.0(13)
O12 C45 C46 N24 35.4(7)
O12 C45 C46 C47 -85.5(8)
N24 C46 C47 C48 171.7(7)
C45 C46 C47 C48 -74.6(9)
C54 C49 C50 C51 -2.3(13)
C49 C50 C51 C52 3.0(14)
C50 C51 C52 C53 -2.4(13)
C51 C52 C53 C54 1.1(12)
C50 C49 C54 C53 1.0(13)
C52 C53 C54 C49 -0.4(13)
C60 C55 C56 C57 1(3)
C55 C56 C57 C58 -2(3)
C56 C57 C58 C59 1(3)
C57 C58 C59 C60 1(2)
C56 C55 C60 C59 0(2)
C58 C59 C60 C55 -1(2)
C3 C2 N4 P1 95.6(8)
C1 C2 N4 P1 -28.2(7)
C7 C6 N5 P2 97.9(7)
C5 C6 N5 P2 -23.4(8)
C11 C10 N6 P3 134.2(11)
C9 C10 N6 P3 15.9(12)
C13 C14 N10 P4 35.3(7)
C15 C14 N10 P4 160.4(6)
C17 C18 N11 P5 35.3(8)
C19 C18 N11 P5 159.4(7)
C23 C22 N12 P6 133.8(10)
C21 C22 N12 P6 11.6(9)
C35 C34 N16 P9 162.6(6)
C33 C34 N16 P9 38.3(6)
C27 C26 N17 P7 102.5(7)
C25 C26 N17 P7 -21.2(7)
C31 C30 N18 P8 156.2(6)
C29 C30 N18 P8 32.2(7)
C39 C38 N22 P10 159.2(6)
C37 C38 N22 P10 36.7(6)
C41 C42 N23 P11 -29.1(8)
C43 C42 N23 P11 91.7(7)
C47 C46 N24 P12 86.0(7)
C45 C46 N24 P12 -35.8(7)
C2 C1 O1 P1 -26.9(9)
C6 C5 O2 P2 -27.0(9)
C10 C9 O3 P3 4.6(14)
C14 C13 O4 P4 15.6(8)
C18 C17 O5 P5 13.8(10)
C22 C21 O6 P6 5.3(10)
C26 C25 O7 P7 -21.2(7)
C30 C29 O8 P8 23.6(7)
C34 C33 O9 P9 15.5(7)
C38 C37 O10 P10 14.5(7)
C42 C41 O11 P11 -34.8(7)
C46 C45 O12 P12 -23.3(8)
P2 N1 P1 N3 -8.9(7)
P2 N1 P1 O1 116.8(5)
P2 N1 P1 N4 -136.8(5)
P3 N3 P1 N1 7.1(8)
P3 N3 P1 O1 -117.6(6)
P3 N3 P1 N4 137.7(6)
C1 O1 P1 N1 128.5(7)
C1 O1 P1 N3 -104.9(7)
C1 O1 P1 N4 9.1(7)
C2 N4 P1 N1 -102.2(5)
C2 N4 P1 N3 128.3(6)
C2 N4 P1 O1 12.8(6)
P1 N1 P2 N2 11.6(7)
P1 N1 P2 O2 -112.2(5)
P1 N1 P2 N5 141.7(5)
P3 N2 P2 N1 -12.8(6)
P3 N2 P2 O2 113.7(5)
P3 N2 P2 N5 -141.5(5)
C5 O2 P2 N1 -104.3(7)
C5 O2 P2 N2 129.2(7)
C5 O2 P2 N5 11.7(7)
C6 N5 P2 N1 126.5(6)
C6 N5 P2 N2 -103.8(6)
C6 N5 P2 O2 8.9(6)
P1 N3 P3 N2 -8.6(8)
P1 N3 P3 O3 116.7(6)
P1 N3 P3 N6 -137.8(7)
P2 N2 P3 N3 11.7(7)
P2 N2 P3 O3 -114.8(5)
P2 N2 P3 N6 141.1(5)
C9 O3 P3 N3 120.2(9)
C9 O3 P3 N2 -111.0(9)
C9 O3 P3 N6 4.0(9)
C10 N6 P3 N3 -128.1(8)
C10 N6 P3 N2 100.6(8)
C10 N6 P3 O3 -12.4(9)
C13 O4 P4 N9 117.9(5)
C13 O4 P4 N7 -112.5(6)
C13 O4 P4 N10 5.0(6)
P6 N9 P4 O4 117.4(5)
P6 N9 P4 N7 -8.6(7)
P6 N9 P4 N10 -138.3(5)
P5 N7 P4 O4 -118.6(5)
P5 N7 P4 N9 9.0(7)
P5 N7 P4 N10 136.3(5)
C14 N10 P4 O4 -25.2(6)
C14 N10 P4 N9 -141.0(5)
C14 N10 P4 N7 88.2(6)
P4 N7 P5 O5 112.9(6)
P4 N7 P5 N8 -13.3(8)
P4 N7 P5 N11 -141.5(6)
C17 O5 P5 N7 122.6(7)
C17 O5 P5 N8 -108.8(7)
C17 O5 P5 N11 7.5(8)
P6 N8 P5 N7 18.3(8)
P6 N8 P5 O5 -109.8(6)
P6 N8 P5 N11 145.4(6)
C18 N11 P5 N7 -143.6(6)
C18 N11 P5 O5 -26.4(7)
C18 N11 P5 N8 87.3(7)
P5 N8 P6 O6 107.4(6)
P5 N8 P6 N12 -147.7(6)
P5 N8 P6 N9 -18.1(8)
C21 O6 P6 N8 115.2(7)
C21 O6 P6 N12 1.6(7)
C21 O6 P6 N9 -116.0(7)
C22 N12 P6 N8 -123.8(6)
C22 N12 P6 O6 -8.1(7)
C22 N12 P6 N9 105.8(6)
P4 N9 P6 N8 12.9(7)
P4 N9 P6 O6 -114.0(5)
P4 N9 P6 N12 140.3(5)
P9 N15 P7 O7 -113.6(5)
P9 N15 P7 N13 9.5(6)
P9 N15 P7 N17 140.1(4)
C25 O7 P7 N15 -108.5(5)
C25 O7 P7 N13 125.7(5)
C25 O7 P7 N17 7.9(5)
P8 N13 P7 N15 -12.3(6)
P8 N13 P7 O7 112.7(5)
P8 N13 P7 N17 -141.7(4)
C26 N17 P7 N15 125.6(5)
C26 N17 P7 O7 9.0(6)
C26 N17 P7 N13 -104.2(5)
P7 N13 P8 N14 11.5(6)
P7 N13 P8 O8 -115.1(5)
P7 N13 P8 N18 140.7(4)
P9 N14 P8 N13 -7.7(6)
P9 N14 P8 O8 117.1(5)
P9 N14 P8 N18 -138.2(5)
C29 O8 P8 N13 -121.3(5)
C29 O8 P8 N14 111.8(5)
C29 O8 P8 N18 -3.7(6)
C30 N18 P8 N13 95.0(6)
C30 N18 P8 N14 -134.9(5)
C30 N18 P8 O8 -18.4(6)
P8 N14 P9 N15 5.4(6)
P8 N14 P9 O9 -121.2(5)
P8 N14 P9 N16 134.2(5)
P7 N15 P9 N14 -6.4(6)
P7 N15 P9 O9 118.5(5)
P7 N15 P9 N16 -136.4(4)
C33 O9 P9 N14 -110.1(5)
C33 O9 P9 N15 121.9(5)
C33 O9 P9 N16 6.8(5)
C34 N16 P9 N14 85.2(5)
C34 N16 P9 N15 -144.1(5)
C34 N16 P9 O9 -28.0(5)
P11 N19 P10 O10 -119.3(5)
P11 N19 P10 N21 7.7(6)
P11 N19 P10 N22 136.3(4)
C37 O10 P10 N19 -109.5(5)
C37 O10 P10 N21 121.6(5)
C37 O10 P10 N22 6.7(5)
P12 N21 P10 N19 -5.8(6)
P12 N21 P10 O10 119.2(4)
P12 N21 P10 N22 -135.4(4)
C38 N22 P10 N19 85.4(5)
C38 N22 P10 O10 -27.2(5)
C38 N22 P10 N21 -143.5(5)
C41 O11 P11 N19 133.4(5)
C41 O11 P11 N20 -98.4(5)
C41 O11 P11 N23 15.6(5)
P10 N19 P11 O11 115.4(4)
P10 N19 P11 N20 -11.2(6)
P10 N19 P11 N23 -139.1(4)
P12 N20 P11 O11 -112.1(5)
P12 N20 P11 N19 13.4(6)
P12 N20 P11 N23 143.3(4)
C42 N23 P11 O11 9.3(6)
C42 N23 P11 N19 -105.0(6)
C42 N23 P11 N20 124.7(5)
P10 N21 P12 O12 -118.2(5)
P10 N21 P12 N20 7.6(6)
P10 N21 P12 N24 137.3(4)
C45 O12 P12 N21 -112.6(5)
C45 O12 P12 N20 118.7(5)
C45 O12 P12 N24 1.6(5)
P11 N20 P12 N21 -11.8(6)
P11 N20 P12 O12 115.6(5)
P11 N20 P12 N24 -139.7(4)
C46 N24 P12 N21 138.2(5)
C46 N24 P12 O12 22.1(5)
C46 N24 P12 N20 -91.6(6)
